data_4126045
loop_
_publ_author_name
'Han, Yuxi'
'Zhang, Sutao'
'He, Jianghua'
'Zhang, Yuetao'

_publ_section_title
;
 B(C6F5)3-Catalyzed (Convergent) Disproportionation Reaction of Indoles.
;
_journal_issue 21
_journal_name_full 'Journal of the American Chemical Society'
_journal_page_first 7399
_journal_page_last 7407
_journal_paper_doi 10.1021/jacs.7b03534
_journal_volume 139
_journal_year 2017
_chemical_formula_moiety 'C21 H20 F N Si'
_chemical_formula_sum 'C21 H20 F N Si'
_chemical_formula_weight 333.47
_chemical_name_systematic
; 
 ? 
;
_space_group_IT_number 14
_symmetry_cell_setting monoclinic
_symmetry_space_group_name_Hall '-P 2yn'
_symmetry_space_group_name_H-M 'P 1 21/n 1'
_atom_sites_solution_hydrogens geom
_atom_sites_solution_primary direct
_atom_sites_solution_secondary difmap
_audit_creation_method SHELXL-97
_cell_angle_alpha 90.00
_cell_angle_beta 96.816(2)
_cell_angle_gamma 90.00
_cell_formula_units_Z 8
_cell_length_a 10.6463(12)
_cell_length_b 19.807(2)
_cell_length_c 16.5261(18)
_cell_measurement_reflns_used 4526
_cell_measurement_temperature 296(2)
_cell_measurement_theta_max 24.72
_cell_measurement_theta_min 2.40
_cell_volume 3460.2(6)
_computing_cell_refinement 'Bruker SMART'
_computing_data_collection 'Bruker SMART'
_computing_data_reduction 'Bruker SMART'
_computing_molecular_graphics SHELXP-97
_computing_publication_material SHELXP-97
_computing_structure_refinement 'SHELXL-97 (Sheldrick, 2008)'
_computing_structure_solution 'SHELXS-97 (Sheldrick, 2008)'
_diffrn_ambient_temperature 296(2)
_diffrn_measured_fraction_theta_full 0.995
_diffrn_measured_fraction_theta_max 0.995
_diffrn_measurement_device_type 'Bruker APEX-II CCD'
_diffrn_measurement_method '\f and \w scans'
_diffrn_radiation_monochromator graphite
_diffrn_radiation_source 'fine-focus sealed tube'
_diffrn_radiation_type MoK\a
_diffrn_radiation_wavelength 0.71073
_diffrn_reflns_av_R_equivalents 0.0977
_diffrn_reflns_av_sigmaI/netI 0.0798
_diffrn_reflns_limit_h_max 14
_diffrn_reflns_limit_h_min -13
_diffrn_reflns_limit_k_max 26
_diffrn_reflns_limit_k_min -26
_diffrn_reflns_limit_l_max 12
_diffrn_reflns_limit_l_min -22
_diffrn_reflns_number 50595
_diffrn_reflns_theta_full 28.35
_diffrn_reflns_theta_max 28.35
_diffrn_reflns_theta_min 1.61
_exptl_absorpt_coefficient_mu 0.147
_exptl_absorpt_correction_type none
_exptl_crystal_colour colourless
_exptl_crystal_density_diffrn 1.280
_exptl_crystal_density_method 'not measured'
_exptl_crystal_description block
_exptl_crystal_F_000 1408
_exptl_crystal_size_max 0.26
_exptl_crystal_size_mid 0.20
_exptl_crystal_size_min 0.18
_refine_diff_density_max 0.713
_refine_diff_density_min -0.604
_refine_diff_density_rms 0.103
_refine_ls_extinction_method none
_refine_ls_goodness_of_fit_ref 1.169
_refine_ls_hydrogen_treatment mixed
_refine_ls_matrix_type full
_refine_ls_number_parameters 443
_refine_ls_number_reflns 8600
_refine_ls_number_restraints 0
_refine_ls_restrained_S_all 1.169
_refine_ls_R_factor_all 0.1689
_refine_ls_R_factor_gt 0.1116
_refine_ls_shift/su_max 0.000
_refine_ls_shift/su_mean 0.000
_refine_ls_structure_factor_coef Fsqd
_refine_ls_weighting_details 'calc w=1/[\s^2^(Fo^2^)+(0.0420P)^2^+19.3630P] where P=(Fo^2^+2Fc^2^)/3'
_refine_ls_weighting_scheme calc
_refine_ls_wR_factor_gt 0.2208
_refine_ls_wR_factor_ref 0.2502
_reflns_number_gt 5730
_reflns_number_total 8600
_reflns_threshold_expression >2sigma(I)
_cod_data_source_file ja7b03534_si_003.cif
_cod_data_source_block 6ga
_cod_depositor_comments
;
The following automatic conversions were performed:

'_symmetry_cell_setting' value 'Monoclinic' changed to 'monoclinic'
according to
/home/data/users/saulius/crontab/automatic-downloads/rss-feeds/ACS/lib/dictionaries/cif_core.dic
dictionary named 'cif_core.dic' version 2.4.2 from 2011-04-26.

Automatic conversion script
Id: cif_fix_values 4973 2017-02-22 13:04:09Z antanas 

 Adding full bibliography for 4126044--4126045.cif.
;
_cod_original_cell_volume 3460.3(7)
_cod_original_sg_symbol_H-M 'P2(1)/n  '
_cod_database_code 4126045

loop_
_symmetry_equiv_pos_as_xyz
'x, y, z'
'-x+1/2, y+1/2, -z+1/2'
'-x, -y, -z'
'x-1/2, -y-1/2, z-1/2'

loop_
_atom_site_label
_atom_site_type_symbol
_atom_site_fract_x
_atom_site_fract_y
_atom_site_fract_z
_atom_site_U_iso_or_equiv
_atom_site_adp_type
_atom_site_occupancy
_atom_site_symmetry_multiplicity
_atom_site_calc_flag
_atom_site_refinement_flags
C1 C 0.4501(5) 0.1001(3) 0.5233(3) 0.0308(12) Uani 1 1 d .
H1A H 0.4725 0.0586 0.5514 0.046 Uiso 1 1 calc R
H1B H 0.4160 0.0904 0.4681 0.046 Uiso 1 1 calc R
H1C H 0.3879 0.1234 0.5503 0.046 Uiso 1 1 calc R
C2 C 0.6641(5) 0.1180(3) 0.4785(3) 0.0286(12) Uani 1 1 d .
H2A H 0.6407 0.1223 0.4202 0.034 Uiso 1 1 calc R
H2B H 0.6838 0.0711 0.4914 0.034 Uiso 1 1 calc R
C3 C 0.7774(5) 0.1642(3) 0.5078(3) 0.0268(11) Uani 1 1 d .
H3A H 0.8567 0.1396 0.5120 0.032 Uiso 1 1 calc R
H3B H 0.7820 0.2025 0.4716 0.032 Uiso 1 1 calc R
C4 C 0.8203(4) 0.2149(2) 0.6555(3) 0.0191(9) Uani 1 1 d .
H4 H 0.9052 0.2239 0.6519 0.023 Uiso 1 1 calc R
C5 C 0.7683(4) 0.2307(2) 0.7279(3) 0.0181(9) Uani 1 1 d .
C6 C 0.6413(5) 0.2167(3) 0.7278(3) 0.0245(11) Uani 1 1 d .
C7 C 0.5625(4) 0.1877(3) 0.6657(3) 0.0241(11) Uani 1 1 d .
H7 H 0.4777 0.1792 0.6701 0.029 Uiso 1 1 calc R
C8 C 0.7460(4) 0.1862(2) 0.5899(3) 0.0203(10) Uani 1 1 d .
C9 C 0.6179(4) 0.1717(2) 0.5950(3) 0.0195(10) Uani 1 1 d .
C10 C 0.8772(4) 0.1908(2) 0.9003(3) 0.0183(9) Uani 1 1 d .
C11 C 0.9034(5) 0.2045(2) 0.9832(3) 0.0214(10) Uani 1 1 d .
H11 H 0.9127 0.2492 1.0004 0.026 Uiso 1 1 calc R
C12 C 0.9160(5) 0.1535(3) 1.0408(3) 0.0244(11) Uani 1 1 d .
H12 H 0.9331 0.1641 1.0959 0.029 Uiso 1 1 calc R
C13 C 0.9032(5) 0.0870(3) 1.0166(3) 0.0270(11) Uani 1 1 d .
H13 H 0.9114 0.0526 1.0551 0.032 Uiso 1 1 calc R
C14 C 0.8782(5) 0.0720(3) 0.9346(3) 0.0286(12) Uani 1 1 d .
H14 H 0.8703 0.0271 0.9182 0.034 Uiso 1 1 calc R
C15 C 0.8646(5) 0.1228(3) 0.8766(3) 0.0250(11) Uani 1 1 d .
H15 H 0.8471 0.1118 0.8217 0.030 Uiso 1 1 calc R
C16 C 1.0350(5) 0.2763(2) 0.7976(3) 0.0199(10) Uani 1 1 d .
C17 C 1.0639(5) 0.3321(2) 0.7513(3) 0.0243(11) Uani 1 1 d .
H17 H 0.9996 0.3614 0.7310 0.029 Uiso 1 1 calc R
C18 C 1.1875(5) 0.3446(3) 0.7351(3) 0.0265(11) Uani 1 1 d .
H18 H 1.2055 0.3824 0.7051 0.032 Uiso 1 1 calc R
C19 C 1.2830(5) 0.3003(3) 0.7639(3) 0.0282(12) Uani 1 1 d .
H19 H 1.3652 0.3078 0.7523 0.034 Uiso 1 1 calc R
C20 C 1.2566(5) 0.2455(3) 0.8096(3) 0.0243(11) Uani 1 1 d .
H20 H 1.3212 0.2165 0.8303 0.029 Uiso 1 1 calc R
C21 C 1.1332(5) 0.2335(2) 0.8249(3) 0.0230(10) Uani 1 1 d .
H21 H 1.1161 0.1953 0.8545 0.028 Uiso 1 1 calc R
C22 C 0.5910(5) 0.1082(3) 1.0057(4) 0.0348(13) Uani 1 1 d .
H22A H 0.6110 0.0614 1.0151 0.052 Uiso 1 1 calc R
H22B H 0.6142 0.1333 1.0549 0.052 Uiso 1 1 calc R
H22C H 0.6368 0.1252 0.9634 0.052 Uiso 1 1 calc R
C23 C 0.3685(5) 0.1110(3) 1.0419(3) 0.0322(12) Uani 1 1 d .
H23A H 0.3756 0.1504 1.0771 0.039 Uiso 1 1 calc R
H23B H 0.3842 0.0708 1.0751 0.039 Uiso 1 1 calc R
C24 C 0.2381(5) 0.1080(3) 0.9922(3) 0.0256(11) Uani 1 1 d .
H24A H 0.1819 0.0777 1.0169 0.031 Uiso 1 1 calc R
H24B H 0.1996 0.1524 0.9861 0.031 Uiso 1 1 calc R
C25 C 0.1944(4) 0.0573(2) 0.8448(3) 0.0192(9) Uani 1 1 d .
H25 H 0.1074 0.0548 0.8461 0.023 Uiso 1 1 calc R
C26 C 0.2462(4) 0.0363(2) 0.7731(3) 0.0216(10) Uani 1 1 d .
C27 C 0.3761(5) 0.0432(3) 0.7766(3) 0.0249(11) Uani 1 1 d .
C28 C 0.4563(5) 0.0670(3) 0.8417(3) 0.0262(11) Uani 1 1 d .
H28 H 0.5432 0.0698 0.8403 0.031 Uiso 1 1 calc R
C29 C 0.2696(4) 0.0810(2) 0.9115(3) 0.0195(10) Uani 1 1 d .
C30 C 0.4003(5) 0.0868(3) 0.9101(3) 0.0228(10) Uani 1 1 d .
C31 C 0.1372(4) 0.0808(2) 0.6009(3) 0.0183(9) Uani 1 1 d .
C32 C 0.1213(4) 0.0686(2) 0.5171(3) 0.0203(10) Uani 1 1 d .
H32 H 0.1147 0.0243 0.4984 0.024 Uiso 1 1 calc R
C33 C 0.1150(5) 0.1210(3) 0.4612(3) 0.0243(11) Uani 1 1 d .
H33 H 0.1046 0.1118 0.4056 0.029 Uiso 1 1 calc R
C34 C 0.1244(5) 0.1873(3) 0.4885(3) 0.0272(11) Uani 1 1 d .
H34 H 0.1184 0.2226 0.4512 0.033 Uiso 1 1 calc R
C35 C 0.1426(5) 0.2009(3) 0.5705(3) 0.0273(11) Uani 1 1 d .
H35 H 0.1511 0.2452 0.5887 0.033 Uiso 1 1 calc R
C36 C 0.1484(5) 0.1484(2) 0.6261(3) 0.0231(10) Uani 1 1 d .
H36 H 0.1600 0.1581 0.6815 0.028 Uiso 1 1 calc R
C37 C -0.0187(4) -0.0068(2) 0.7064(3) 0.0173(9) Uani 1 1 d .
C38 C -0.1235(4) 0.0299(2) 0.6748(3) 0.0202(10) Uani 1 1 d .
H38 H -0.1133 0.0659 0.6400 0.024 Uiso 1 1 calc R
C39 C -0.2430(5) 0.0143(2) 0.6935(3) 0.0238(11) Uani 1 1 d .
H39 H -0.3124 0.0392 0.6709 0.029 Uiso 1 1 calc R
C40 C -0.2594(5) -0.0391(3) 0.7464(3) 0.0301(12) Uani 1 1 d .
H40 H -0.3396 -0.0496 0.7597 0.036 Uiso 1 1 calc R
C41 C -0.1561(5) -0.0763(3) 0.7789(3) 0.0259(11) Uani 1 1 d .
H41 H -0.1664 -0.1122 0.8138 0.031 Uiso 1 1 calc R
C42 C -0.0367(5) -0.0599(2) 0.7594(3) 0.0214(10) Uani 1 1 d .
H42 H 0.0328 -0.0848 0.7820 0.026 Uiso 1 1 calc R
F1 F 0.5883(3) 0.23071(18) 0.79804(19) 0.0352(8) Uani 1 1 d .
F2 F 0.4299(3) 0.02330(19) 0.70940(19) 0.0385(8) Uani 1 1 d .
N1 N 0.5633(4) 0.1426(2) 0.5235(3) 0.0231(9) Uani 1 1 d .
N2 N 0.4572(4) 0.1154(3) 0.9813(3) 0.0315(11) Uani 1 1 d .
Si1 Si 0.86956(13) 0.25927(6) 0.82189(8) 0.0193(3) Uani 1 1 d .
Si2 Si 0.14411(12) 0.01167(6) 0.67809(8) 0.0180(3) Uani 1 1 d .
H1 H 0.818(5) 0.321(2) 0.849(3) 0.018(13) Uiso 1 1 d .
H2 H 0.197(5) -0.048(3) 0.640(3) 0.027(15) Uiso 1 1 d .

loop_
_atom_site_aniso_label
_atom_site_aniso_U_11
_atom_site_aniso_U_22
_atom_site_aniso_U_33
_atom_site_aniso_U_23
_atom_site_aniso_U_13
_atom_site_aniso_U_12
C1 0.025(3) 0.038(3) 0.028(3) -0.003(2) -0.003(2) -0.002(2)
C2 0.025(3) 0.040(3) 0.020(3) 0.000(2) 0.000(2) 0.012(2)
C3 0.030(3) 0.031(3) 0.019(3) 0.000(2) 0.002(2) 0.004(2)
C4 0.016(2) 0.017(2) 0.025(3) 0.0037(18) 0.0046(18) 0.0025(17)
C5 0.020(2) 0.017(2) 0.016(2) 0.0022(17) -0.0004(17) -0.0004(18)
C6 0.025(3) 0.032(3) 0.017(2) 0.000(2) 0.0049(19) 0.009(2)
C7 0.014(2) 0.034(3) 0.025(3) 0.004(2) 0.0013(19) 0.003(2)
C8 0.019(2) 0.023(2) 0.018(2) 0.0056(19) 0.0001(18) 0.0050(19)
C9 0.020(2) 0.018(2) 0.019(2) 0.0038(18) -0.0015(18) 0.0056(18)
C10 0.017(2) 0.018(2) 0.020(2) -0.0014(18) 0.0026(18) 0.0017(18)
C11 0.024(2) 0.019(2) 0.022(2) -0.0017(19) 0.0021(19) 0.0015(19)
C12 0.023(2) 0.028(3) 0.021(2) 0.004(2) -0.0020(19) -0.001(2)
C13 0.029(3) 0.028(3) 0.024(3) 0.005(2) 0.002(2) -0.001(2)
C14 0.028(3) 0.018(2) 0.041(3) 0.000(2) 0.007(2) 0.000(2)
C15 0.027(3) 0.028(3) 0.020(2) -0.005(2) 0.004(2) -0.001(2)
C16 0.027(2) 0.017(2) 0.014(2) -0.0057(18) 0.0002(18) -0.0026(19)
C17 0.030(3) 0.020(2) 0.022(3) 0.0026(19) -0.002(2) 0.001(2)
C18 0.036(3) 0.020(2) 0.023(3) 0.003(2) 0.004(2) -0.011(2)
C19 0.029(3) 0.029(3) 0.027(3) -0.006(2) 0.003(2) -0.013(2)
C20 0.021(2) 0.024(2) 0.027(3) -0.001(2) -0.004(2) 0.002(2)
C21 0.030(3) 0.017(2) 0.023(3) 0.0009(19) 0.005(2) -0.004(2)
C22 0.026(3) 0.039(3) 0.037(3) -0.007(3) -0.006(2) -0.005(2)
C23 0.030(3) 0.040(3) 0.026(3) -0.009(2) 0.002(2) -0.003(2)
C24 0.025(3) 0.027(3) 0.025(3) -0.003(2) 0.003(2) -0.003(2)
C25 0.015(2) 0.023(2) 0.019(2) 0.0019(19) 0.0013(17) -0.0014(18)
C26 0.017(2) 0.025(2) 0.021(2) 0.0036(19) -0.0054(18) 0.0037(19)
C27 0.022(2) 0.031(3) 0.022(3) 0.002(2) 0.003(2) 0.001(2)
C28 0.013(2) 0.036(3) 0.028(3) 0.002(2) -0.0028(19) 0.001(2)
C29 0.017(2) 0.019(2) 0.023(2) 0.0015(19) 0.0047(18) 0.0018(18)
C30 0.020(2) 0.027(3) 0.021(2) 0.005(2) -0.0019(19) -0.0002(19)
C31 0.014(2) 0.022(2) 0.018(2) 0.0016(19) 0.0000(17) -0.0033(18)
C32 0.022(2) 0.021(2) 0.017(2) -0.0016(18) 0.0007(18) -0.0068(19)
C33 0.020(2) 0.037(3) 0.015(2) -0.003(2) -0.0038(18) -0.009(2)
C34 0.028(3) 0.028(3) 0.025(3) 0.009(2) 0.003(2) -0.004(2)
C35 0.033(3) 0.022(3) 0.027(3) -0.003(2) 0.006(2) -0.004(2)
C36 0.032(3) 0.023(2) 0.016(2) -0.0026(19) 0.0055(19) -0.005(2)
C37 0.023(2) 0.017(2) 0.012(2) -0.0037(17) -0.0001(17) -0.0039(18)
C38 0.021(2) 0.019(2) 0.021(2) 0.0015(18) 0.0012(18) -0.0047(18)
C39 0.018(2) 0.019(2) 0.032(3) -0.004(2) -0.006(2) 0.0009(19)
C40 0.025(3) 0.033(3) 0.034(3) -0.005(2) 0.009(2) -0.006(2)
C41 0.033(3) 0.021(2) 0.024(3) -0.001(2) 0.006(2) -0.005(2)
C42 0.023(2) 0.020(2) 0.020(2) -0.0004(19) -0.0035(19) 0.0023(19)
F1 0.0272(16) 0.053(2) 0.0279(17) -0.0132(15) 0.0116(13) 0.0004(15)
F2 0.0246(16) 0.064(2) 0.0293(18) -0.0046(16) 0.0116(13) 0.0022(16)
N1 0.0178(19) 0.026(2) 0.024(2) -0.0046(17) -0.0031(16) 0.0044(17)
N2 0.022(2) 0.044(3) 0.028(2) -0.005(2) 0.0000(18) -0.002(2)
Si1 0.0216(7) 0.0175(6) 0.0182(7) 0.0010(5) 0.0001(5) 0.0034(5)
Si2 0.0175(6) 0.0190(6) 0.0173(6) 0.0003(5) 0.0007(5) 0.0022(5)

loop_
_atom_type_symbol
_atom_type_description
_atom_type_scat_dispersion_real
_atom_type_scat_dispersion_imag
_atom_type_scat_source
C C 0.0033 0.0016 'International Tables Vol C Tables 4.2.6.8 and 6.1.1.4'
H H 0.0000 0.0000 'International Tables Vol C Tables 4.2.6.8 and 6.1.1.4'
N N 0.0061 0.0033 'International Tables Vol C Tables 4.2.6.8 and 6.1.1.4'
F F 0.0171 0.0103 'International Tables Vol C Tables 4.2.6.8 and 6.1.1.4'
Si Si 0.0817 0.0704 'International Tables Vol C Tables 4.2.6.8 and 6.1.1.4'

loop_
_geom_angle_atom_site_label_1
_geom_angle_atom_site_label_2
_geom_angle_atom_site_label_3
_geom_angle
N1 C2 C3 103.7(4)
C8 C3 C2 101.9(4)
C8 C4 C5 120.6(4)
C6 C5 C4 115.9(4)
C6 C5 Si1 122.0(4)
C4 C5 Si1 121.7(4)
C7 C6 F1 116.1(4)
C7 C6 C5 126.6(5)
F1 C6 C5 117.3(4)
C6 C7 C9 115.9(4)
C4 C8 C9 120.3(5)
C4 C8 C3 131.2(5)
C9 C8 C3 108.5(4)
N1 C9 C8 110.3(4)
N1 C9 C7 129.0(4)
C8 C9 C7 120.6(4)
C11 C10 C15 117.6(4)
C11 C10 Si1 121.8(4)
C15 C10 Si1 120.5(4)
C12 C11 C10 121.7(5)
C13 C12 C11 120.0(5)
C14 C13 C12 119.5(5)
C13 C14 C15 120.9(5)
C14 C15 C10 120.4(5)
C21 C16 C17 117.2(5)
C21 C16 Si1 120.8(4)
C17 C16 Si1 122.0(4)
C18 C17 C16 121.3(5)
C19 C18 C17 119.5(5)
C20 C19 C18 120.1(5)
C19 C20 C21 119.8(5)
C20 C21 C16 122.1(5)
N2 C23 C24 104.8(4)
C29 C24 C23 101.8(4)
C29 C25 C26 121.5(4)
C27 C26 C25 114.8(4)
C27 C26 Si2 122.7(4)
C25 C26 Si2 122.1(4)
F2 C27 C28 117.0(5)
F2 C27 C26 116.7(4)
C28 C27 C26 126.3(5)
C27 C28 C30 116.4(5)
C25 C29 C30 120.3(5)
C25 C29 C24 131.5(4)
C30 C29 C24 108.1(4)
N2 C30 C28 128.3(5)
N2 C30 C29 110.9(5)
C28 C30 C29 120.8(5)
C32 C31 C36 117.2(4)
C32 C31 Si2 122.7(4)
C36 C31 Si2 120.1(4)
C33 C32 C31 121.4(5)
C32 C33 C34 119.7(5)
C35 C34 C33 120.2(5)
C34 C35 C36 119.9(5)
C35 C36 C31 121.6(5)
C38 C37 C42 118.0(4)
C38 C37 Si2 122.0(4)
C42 C37 Si2 120.0(4)
C39 C38 C37 121.5(5)
C38 C39 C40 119.8(5)
C41 C40 C39 119.7(5)
C40 C41 C42 119.7(5)
C41 C42 C37 121.3(5)
C9 N1 C2 108.3(4)
C9 N1 C1 120.3(4)
C2 N1 C1 117.4(4)
C30 N2 C22 121.2(5)
C30 N2 C23 107.9(4)
C22 N2 C23 120.1(5)
C5 Si1 C10 109.2(2)
C5 Si1 C16 109.8(2)
C10 Si1 C16 108.2(2)
C31 Si2 C26 110.8(2)
C31 Si2 C37 110.4(2)
C26 Si2 C37 107.6(2)

loop_
_geom_bond_atom_site_label_1
_geom_bond_atom_site_label_2
_geom_bond_distance
C1 N1 1.469(7)
C2 N1 1.461(6)
C2 C3 1.545(7)
C3 C8 1.500(7)
C4 C8 1.387(7)
C4 C5 1.411(7)
C5 C6 1.380(7)
C5 Si1 1.870(5)
C6 C7 1.372(7)
C6 F1 1.378(6)
C7 C9 1.405(7)
C8 C9 1.406(7)
C9 N1 1.380(6)
C10 C11 1.394(7)
C10 C15 1.404(7)
C10 Si1 1.871(5)
C11 C12 1.384(7)
C12 C13 1.378(7)
C13 C14 1.383(8)
C14 C15 1.385(7)
C16 C21 1.379(7)
C16 C17 1.399(7)
C16 Si1 1.883(5)
C17 C18 1.395(7)
C18 C19 1.384(8)
C19 C20 1.371(7)
C20 C21 1.388(7)
C22 N2 1.440(7)
C23 N2 1.457(7)
C23 C24 1.528(7)
C24 C29 1.512(7)
C25 C29 1.366(6)
C25 C26 1.426(7)
C26 C27 1.384(7)
C26 Si2 1.866(5)
C27 F2 1.367(6)
C27 C28 1.376(7)
C28 C30 1.394(7)
C29 C30 1.399(7)
C30 N2 1.380(6)
C31 C32 1.395(6)
C31 C36 1.403(7)
C31 Si2 1.867(5)
C32 C33 1.387(7)
C33 C34 1.388(7)
C34 C35 1.372(7)
C35 C36 1.384(7)
C37 C38 1.381(6)
C37 C42 1.397(7)
C37 Si2 1.884(5)
C38 C39 1.379(7)
C39 C40 1.397(7)
C40 C41 1.378(8)
C41 C42 1.387(7)
